data_2013763
loop_
_publ_author_name
'Bowen, Richard J.'
'Fernandes, Manuel A.'
'Gitari, Patricia W.'
'Layh, Marcus'

_publ_section_title
;
 2,2'-Bipyridinium(1+) bromide monohydrate
;
_journal_issue 2
_journal_name_full 'Acta Crystallographica Section C'
_journal_page_first o113
_journal_page_last o114
_journal_paper_doi 10.1107/S0108270103028282
_journal_volume 60
_journal_year 2004
_chemical_formula_iupac 'C10 H9 N2 + , Br - , H2 O1'
_chemical_formula_moiety 'C10 H9 N2 + , Br - , H2 O1'
_chemical_formula_sum 'C10 H11 Br N2 O'
_chemical_formula_weight 255.12
_chemical_name_systematic
;
2,2'-bipyridinium(1+) bromide monohydrate
;
_space_group_IT_number 14
_symmetry_cell_setting monoclinic
_symmetry_space_group_name_Hall '-P 2yn'
_symmetry_space_group_name_H-M 'P 1 21/n 1'
_atom_sites_solution_hydrogens geom
_atom_sites_solution_primary direct
_atom_sites_solution_secondary difmap
_audit_creation_method SHELXL97
_cell_angle_alpha 90
_cell_angle_beta 96.449(12)
_cell_angle_gamma 90
_cell_formula_units_Z 4
_cell_length_a 7.954(6)
_cell_length_b 9.681(7)
_cell_length_c 14.037(10)
_cell_measurement_reflns_used 867
_cell_measurement_temperature 293(2)
_cell_measurement_theta_max 27.83
_cell_measurement_theta_min 3.32
_cell_volume 1074.0(14)
_computing_cell_refinement SMART
_computing_data_collection 'SMART (Bruker, 1999)'
_computing_data_reduction 'SHELXTL (Bruker 1999)'
_computing_molecular_graphics SHELXTL
_computing_publication_material 'SHELXTL, Platon (Spek, 1993) and ORTEP-3 (Farrugia, 1997)'
_computing_structure_refinement 'SHELXL97 (Sheldrick, 1997)'
_computing_structure_solution 'SHELXS97 (Sheldrick, 1997)'
_diffrn_ambient_temperature 293(2)
_diffrn_measured_fraction_theta_full 0.999
_diffrn_measured_fraction_theta_max 0.999
_diffrn_measurement_device_type 'Bruker SMART 1K CCD area-detector'
_diffrn_measurement_method \w
_diffrn_radiation_monochromator graphite
_diffrn_radiation_source 'fine-focus sealed tube'
_diffrn_radiation_type MoK\a
_diffrn_radiation_wavelength 0.71073
_diffrn_reflns_av_R_equivalents 0.0379
_diffrn_reflns_av_sigmaI/netI 0.0359
_diffrn_reflns_limit_h_max 7
_diffrn_reflns_limit_h_min -10
_diffrn_reflns_limit_k_max 12
_diffrn_reflns_limit_k_min -10
_diffrn_reflns_limit_l_max 17
_diffrn_reflns_limit_l_min -17
_diffrn_reflns_number 6413
_diffrn_reflns_theta_full 27.00
_diffrn_reflns_theta_max 27.00
_diffrn_reflns_theta_min 2.56
_exptl_absorpt_coefficient_mu 3.796
_exptl_absorpt_correction_T_max 0.613
_exptl_absorpt_correction_T_min 0.275
_exptl_absorpt_correction_type multi-scan
_exptl_absorpt_process_details '(SADABS; Sheldrick, 1996)'
_exptl_crystal_colour 'light brown'
_exptl_crystal_density_diffrn 1.578
_exptl_crystal_density_meas ?
_exptl_crystal_density_method 'not measured'
_exptl_crystal_description Rectangular
_exptl_crystal_F_000 512
_exptl_crystal_size_max 0.44
_exptl_crystal_size_mid 0.14
_exptl_crystal_size_min 0.13
_refine_diff_density_max 0.58
_refine_diff_density_min -0.85
_refine_ls_extinction_method none
_refine_ls_goodness_of_fit_ref 1.031
_refine_ls_hydrogen_treatment constr
_refine_ls_matrix_type full
_refine_ls_number_parameters 128
_refine_ls_number_reflns 2334
_refine_ls_number_restraints 0
_refine_ls_restrained_S_all 1.031
_refine_ls_R_factor_all 0.061
_refine_ls_R_factor_gt 0.037
_refine_ls_shift/su_max 0.001
_refine_ls_shift/su_mean 0.000
_refine_ls_structure_factor_coef Fsqd
_refine_ls_weighting_details 'w=1/[\s^2^(Fo^2^)+(0.0494P)^2^+0.4109P] where P=(Fo^2^+2Fc^2^)/3'
_refine_ls_weighting_scheme calc
_refine_ls_wR_factor_gt 0.092
_refine_ls_wR_factor_ref 0.102
_reflns_number_gt 1651
_reflns_number_total 2334
_reflns_threshold_expression I>2\s(I)
_cod_data_source_file fg1717.cif
_cod_data_source_block I
_cod_depositor_comments
;
The following automatic conversions were performed:
'_symmetry_cell_setting' value 'Monoclinic' changed to 'monoclinic'
according to '/home/saulius/struct/CIF-dictionaries/cif_core.dic'
dictionary named 'cif_core.dic' version 2.4.1 from 2010-06-29.

Automatic conversion script
Id: cif_fix_enum 1527 2010-12-29 10:47:43Z saulius 

The following automatic conversions were performed:

'_symmetry_cell_setting' value 'Monoclinic' changed to 'monoclinic'
according to /home/saulius/struct/CIF-dictionaries/cif_core.dic
dictionary named 'cif_core.dic' version 2.4.1 from
2010-06-29.

'_exptl_absorpt_correction_type' value 'Multi-scan'
changed to 'multi-scan' according to
/home/saulius/struct/CIF-dictionaries/cif_core.dic dictionary named
'cif_core.dic' version 2.4.1 from 2010-06-29.

Automatic conversion script
Id: cif_fix_values 1715 2011-07-08 13:25:40Z adriana 

The following automatic conversions were performed:

'_exptl_crystal_density_meas' value 'not measured' was changed to '?'
- the value is perceived as not measured.

Automatic conversion script
Id: cif_fix_values 3008 2015-01-20 13:52:24Z robertas 
;
_cod_original_cell_volume 1074.2(13)
_cod_original_sg_symbol_H-M 'P 21/n'
_cod_database_code 2013763

loop_
_symmetry_equiv_pos_as_xyz
'x, y, z'
'-x+1/2, y+1/2, -z+1/2'
'-x, -y, -z'
'x-1/2, -y-1/2, z-1/2'

loop_
_atom_site_label
_atom_site_fract_x
_atom_site_fract_y
_atom_site_fract_z
_atom_site_U_iso_or_equiv
_atom_site_adp_type
_atom_site_calc_flag
_atom_site_refinement_flags
_atom_site_occupancy
_atom_site_disorder_assembly
_atom_site_disorder_group
_atom_site_type_symbol
Br1 0.88477(5) 0.52343(4) 0.25781(3) 0.06181(17) Uani d . 1 . . Br
C11 0.2547(4) 0.4065(3) 0.4338(2) 0.0377(7) Uani d . 1 . . C
N12 0.3017(3) 0.3302(3) 0.36156(17) 0.0391(6) Uani d . 1 . . N
H12 0.3632 0.3685 0.3224 0.047 Uiso calc R 1 . . H
C13 0.2581(4) 0.1975(3) 0.3471(2) 0.0488(8) Uani d . 1 . . C
H13 0.2944 0.1492 0.2959 0.059 Uiso calc R 1 . . H
C14 0.1602(4) 0.1337(4) 0.4078(3) 0.0555(9) Uani d . 1 . . C
H14 0.1261 0.0425 0.3977 0.067 Uiso calc R 1 . . H
C15 0.1136(4) 0.2071(4) 0.4837(3) 0.0562(9) Uani d . 1 . . C
H15 0.0491 0.1645 0.5266 0.067 Uiso calc R 1 . . H
C16 0.1606(4) 0.3433(3) 0.4976(2) 0.0475(8) Uani d . 1 . . C
H16 0.1288 0.3920 0.5498 0.057 Uiso calc R 1 . . H
C21 0.3148(4) 0.5512(3) 0.4394(2) 0.0385(7) Uani d . 1 . . C
N22 0.4004(3) 0.5893(3) 0.36713(18) 0.0467(6) Uani d . 1 . . N
C23 0.4569(5) 0.7188(4) 0.3679(3) 0.0562(9) Uani d . 1 . . C
H23 0.5176 0.7467 0.3184 0.067 Uiso calc R 1 . . H
C24 0.4308(5) 0.8136(4) 0.4377(3) 0.0563(9) Uani d . 1 . . C
H24 0.4706 0.9036 0.4344 0.068 Uiso calc R 1 . . H
C25 0.3450(4) 0.7729(3) 0.5120(3) 0.0556(9) Uani d . 1 . . C
H25 0.3262 0.8347 0.5604 0.067 Uiso calc R 1 . . H
C26 0.2864(4) 0.6375(3) 0.5143(2) 0.0475(8) Uani d . 1 . . C
H26 0.2298 0.6063 0.5646 0.057 Uiso calc R 1 . . H
O1 0.5162(3) 0.3543(3) 0.21922(17) 0.0606(6) Uani d . 1 . . O
H1A 0.5986 0.4009 0.2324 0.077(10) Uiso d R 1 . . H
H1B 0.5555 0.2782 0.2227 0.077(10) Uiso d R 1 . . H

loop_
_atom_site_aniso_label
_atom_site_aniso_U_11
_atom_site_aniso_U_22
_atom_site_aniso_U_33
_atom_site_aniso_U_12
_atom_site_aniso_U_13
_atom_site_aniso_U_23
Br1 0.0823(3) 0.0463(2) 0.0621(3) -0.00775(18) 0.0314(2) -0.00317(16)
C11 0.0376(16) 0.0390(17) 0.0359(15) 0.0028(13) 0.0013(12) 0.0019(13)
N12 0.0423(14) 0.0387(14) 0.0366(13) -0.0027(11) 0.0060(11) 0.0001(11)
C13 0.055(2) 0.0426(19) 0.0476(19) 0.0001(15) -0.0004(16) -0.0069(15)
C14 0.059(2) 0.0400(19) 0.067(2) -0.0115(16) 0.0016(18) -0.0010(17)
C15 0.057(2) 0.051(2) 0.063(2) -0.0096(16) 0.0170(17) 0.0060(17)
C16 0.0513(19) 0.0473(19) 0.0465(19) -0.0017(15) 0.0166(15) -0.0020(15)
C21 0.0391(16) 0.0362(17) 0.0387(16) 0.0002(12) -0.0025(13) 0.0020(13)
N22 0.0560(16) 0.0434(16) 0.0409(14) -0.0088(13) 0.0069(12) 0.0008(12)
C23 0.068(2) 0.050(2) 0.050(2) -0.0148(17) 0.0006(17) 0.0100(17)
C24 0.062(2) 0.0383(19) 0.064(2) -0.0066(16) -0.0136(18) 0.0027(17)
C25 0.062(2) 0.0401(19) 0.062(2) 0.0047(16) -0.0043(18) -0.0138(17)
C26 0.0518(19) 0.0430(18) 0.0471(19) 0.0054(15) 0.0024(15) -0.0052(15)
O1 0.0722(16) 0.0474(15) 0.0652(16) 0.0019(12) 0.0210(13) 0.0003(12)

loop_
_atom_type_symbol
_atom_type_description
_atom_type_scat_dispersion_real
_atom_type_scat_dispersion_imag
_atom_type_scat_source
C C 0.0033 0.0016 'International Tables Vol C Tables 4.2.6.8 and 6.1.1.4'
H H 0.0000 0.0000 'International Tables Vol C Tables 4.2.6.8 and 6.1.1.4'
N N 0.0061 0.0033 'International Tables Vol C Tables 4.2.6.8 and 6.1.1.4'
O O 0.0106 0.0060 'International Tables Vol C Tables 4.2.6.8 and 6.1.1.4'
Br Br -0.2901 2.4595 'International Tables Vol C Tables 4.2.6.8 and 6.1.1.4'

loop_
_geom_angle_atom_site_label_1
_geom_angle_atom_site_label_2
_geom_angle_atom_site_label_3
_geom_angle
N12 C11 C16 117.8(3)
N12 C11 C21 116.5(3)
C16 C11 C21 125.7(3)
C13 N12 C11 123.6(3)
C13 N12 H12 118.2
C11 N12 H12 118.2
N12 C13 C14 119.7(3)
N12 C13 H13 120.2
C14 C13 H13 120.2
C13 C14 C15 118.4(3)
C13 C14 H14 120.8
C15 C14 H14 120.8
C14 C15 C16 121.0(3)
C14 C15 H15 119.5
C16 C15 H15 119.5
C11 C16 C15 119.5(3)
C11 C16 H16 120.2
C15 C16 H16 120.2
N22 C21 C26 123.5(3)
N22 C21 C11 114.2(3)
C26 C21 C11 122.3(3)
C23 N22 C21 117.0(3)
N22 C23 C24 123.8(3)
N22 C23 H23 118.1
C24 C23 H23 118.1
C25 C24 C23 118.7(3)
C25 C24 H24 120.7
C23 C24 H24 120.7
C24 C25 C26 119.0(3)
C24 C25 H25 120.5
C26 C25 H25 120.5
C21 C26 C25 118.0(3)
C21 C26 H26 121.0
C25 C26 H26 121.0
H1A O1 H1B 101.5

loop_
_geom_bond_atom_site_label_1
_geom_bond_atom_site_label_2
_geom_bond_site_symmetry_2
_geom_bond_distance
_geom_bond_publ_flag
C11 N12 . 1.341(4) ?
C11 C16 . 1.374(4) ?
C11 C21 . 1.480(4) ?
N12 C13 . 1.340(4) ?
N12 H12 . 0.86 ?
C13 C14 . 1.365(5) ?
C13 H13 . 0.93 ?
C14 C15 . 1.366(5) ?
C14 H14 . 0.93 ?
C15 C16 . 1.379(5) ?
C15 H15 . 0.93 ?
C16 H16 . 0.93 ?
C21 N22 . 1.336(4) ?
C21 C26 . 1.381(4) ?
N22 C23 . 1.331(4) ?
C23 C24 . 1.375(5) ?
C23 H23 . 0.93 ?
C24 C25 . 1.367(5) ?
C24 H24 . 0.93 ?
C25 C26 . 1.392(5) ?
C25 H25 . 0.93 ?
C26 H26 . 0.93 ?
O1 H1A . 0.80 ?
O1 H1B . 0.80 ?

loop_
_geom_hbond_atom_site_label_D
_geom_hbond_atom_site_label_H
_geom_hbond_atom_site_label_A
_geom_hbond_site_symmetry_A
_geom_hbond_distance_DH
_geom_hbond_distance_HA
_geom_hbond_distance_DA
_geom_hbond_angle_DHA
_geom_hbond_publ_flag
N12 H12 N22 . 0.86 2.24 2.626(4) 107 y
N12 H12 O1 . 0.86 2.00 2.779(4) 150 y
O1 H1A Br1 . 0.80 2.56 3.349(3) 171 y
O1 H1B Br1 2_645 0.80 2.52 3.306(3) 167 y
C16 H16 Br1 3_666 0.93 2.84 3.723(4) 160 y

loop_
_geom_torsion_atom_site_label_1
_geom_torsion_atom_site_label_2
_geom_torsion_atom_site_label_3
_geom_torsion_atom_site_label_4
_geom_torsion
C16 C11 N12 C13 1.8(4)
C21 C11 N12 C13 179.7(3)
C11 N12 C13 C14 0.2(5)
N12 C13 C14 C15 -1.8(5)
C13 C14 C15 C16 1.5(5)
N12 C11 C16 C15 -2.1(5)
C21 C11 C16 C15 -179.8(3)
C14 C15 C16 C11 0.5(5)
N12 C11 C21 N22 4.0(4)
C16 C11 C21 N22 -178.3(3)
N12 C11 C21 C26 -175.0(3)
C16 C11 C21 C26 2.7(5)
C26 C21 N22 C23 -1.4(5)
C11 C21 N22 C23 179.6(3)
C21 N22 C23 C24 -0.6(5)
N22 C23 C24 C25 1.5(6)
C23 C24 C25 C26 -0.4(5)
N22 C21 C26 C25 2.4(5)
C11 C21 C26 C25 -178.7(3)
C24 C25 C26 C21 -1.4(5)

loop_
_cod_related_entry_id
_cod_related_entry_database
_cod_related_entry_code
1 ChemSpider 21134333
